data_7251624
loop_
_publ_author_name
'Kuz'mina, Lyudmila G.'
'Vedernikov, Artem I.'
'Sazonov, Sergey K.'
'Aleksandrova, Nadezhda A.'
'Alfimov, Michael V.'
'Gromov, Sergey P.'

_publ_section_title
;
 Study of the influence of anion nature on crystal packing features and
 feasibility of [2 + 2] photocycloaddition reaction in protonated forms of
 dimethoxystyrylheterocycles
;
_journal_issue 16
_journal_name_full CrystEngComm
_journal_page_first 2560
_journal_page_last 2577
_journal_paper_doi 10.1039/D5CE01173F
_journal_volume 28
_journal_year 2026
_chemical_formula_moiety '2(C17 H16 N O2 S), 2(C7 H7 O3 S)'
_chemical_formula_sum 'C24 H23 N O5 S2'
_chemical_formula_weight 469.55
_chemical_name_systematic '2-[(E)-2-(3,4-dimethoxyphenyl)vinyl]-1,3-benzothiazol-3-ium 4-methylbenzenesulfonate'
_space_group_crystal_system monoclinic
_space_group_IT_number 14
_space_group_name_Hall '-P 2ybc'
_space_group_name_H-M_alt 'P 1 21/c 1'
_atom_sites_solution_hydrogens mixed
_audit_creation_method SHELXL-2014/7
_audit_update_record
;
2025-10-10 deposited with the CCDC.	2026-02-16 downloaded from the CCDC.
;
_cell_angle_alpha 90
_cell_angle_beta 97.595(3)
_cell_angle_gamma 90
_cell_formula_units_Z 8
_cell_length_a 7.1809(5)
_cell_length_b 25.9269(18)
_cell_length_c 23.5772(16)
_cell_measurement_reflns_used 5210
_cell_measurement_temperature 150(2)
_cell_measurement_theta_max 25.611
_cell_measurement_theta_min 2.347
_cell_volume 4351.1(5)
_computing_structure_refinement 'SHELXL-2014/7 (Sheldrick, 2014)'
_diffrn_ambient_temperature 150(2)
_diffrn_measured_fraction_theta_full 0.998
_diffrn_measured_fraction_theta_max 0.997
_diffrn_measurement_device_type 'D8 Venture'
_diffrn_measurement_method /W
_diffrn_radiation_type MoK\a
_diffrn_radiation_wavelength 0.71073
_diffrn_reflns_av_R_equivalents 0.0963
_diffrn_reflns_av_unetI/netI 0.0706
_diffrn_reflns_Laue_measured_fraction_full 0.998
_diffrn_reflns_Laue_measured_fraction_max 0.997
_diffrn_reflns_limit_h_max 8
_diffrn_reflns_limit_h_min -8
_diffrn_reflns_limit_k_max 32
_diffrn_reflns_limit_k_min -32
_diffrn_reflns_limit_l_max 29
_diffrn_reflns_limit_l_min -29
_diffrn_reflns_number 53786
_diffrn_reflns_point_group_measured_fraction_full 0.998
_diffrn_reflns_point_group_measured_fraction_max 0.997
_diffrn_reflns_theta_full 25.242
_diffrn_reflns_theta_max 26.405
_diffrn_reflns_theta_min 1.796
_exptl_absorpt_coefficient_mu 0.282
_exptl_absorpt_correction_T_max 0.9705
_exptl_absorpt_correction_T_min 0.8367
_exptl_absorpt_correction_type multi-scan
_exptl_absorpt_process_details SADABS
_exptl_crystal_colour orange
_exptl_crystal_density_diffrn 1.434
_exptl_crystal_description needle
_exptl_crystal_F_000 1968
_exptl_crystal_size_max 0.120
_exptl_crystal_size_mid 0.030
_exptl_crystal_size_min 0.010
_refine_diff_density_max 0.419
_refine_diff_density_min -0.359
_refine_diff_density_rms 0.062
_refine_ls_extinction_coef 0.0029(4)
_refine_ls_extinction_expression Fc^*^=kFc[1+0.001xFc^2^\l^3^/sin(2\q)]^-1/4^
_refine_ls_extinction_method 'SHELXL-2014/7 (Sheldrick 2014'
_refine_ls_goodness_of_fit_ref 1.021
_refine_ls_hydrogen_treatment mixed
_refine_ls_matrix_type full
_refine_ls_number_parameters 714
_refine_ls_number_reflns 8889
_refine_ls_number_restraints 137
_refine_ls_restrained_S_all 1.018
_refine_ls_R_factor_all 0.0979
_refine_ls_R_factor_gt 0.0575
_refine_ls_shift/su_max 0.001
_refine_ls_shift/su_mean 0.000
_refine_ls_structure_factor_coef Fsqd
_refine_ls_weighting_details 'w=1/[\s^2^(Fo^2^)+(0.0508P)^2^+3.0899P] where P=(Fo^2^+2Fc^2^)/3'
_refine_ls_weighting_scheme calc
_refine_ls_wR_factor_gt 0.1215
_refine_ls_wR_factor_ref 0.1426
_reflns_Friedel_coverage 0.000
_reflns_number_gt 5810
_reflns_number_total 8889
_reflns_threshold_expression 'I > 2\s(I)'
_cod_data_source_file d5ce01173f2.cif
_cod_data_source_block ss
_cod_depositor_comments 'Adding full bibliography for 7251618--7251632.cif.'
_cod_original_sg_symbol_H-M 'P 21/c'
_cod_database_code 7251624
_shelx_shelxl_version_number 2014/7
_shelx_space_group_comment
;
The symmetry employed for this shelxl refinement is uniquely defined
by the following loop, which should always be used as a source of
symmetry information in preference to the above space-group names.
They are only intended as comments.
;
_shelx_estimated_absorpt_t_min 0.967
_shelx_estimated_absorpt_t_max 0.997

loop_
_space_group_symop_operation_xyz
'x, y, z'
'-x, y+1/2, -z+1/2'
'-x, -y, -z'
'x, -y-1/2, z-1/2'

loop_
_atom_site_label
_atom_site_type_symbol
_atom_site_fract_x
_atom_site_fract_y
_atom_site_fract_z
_atom_site_U_iso_or_equiv
_atom_site_adp_type
_atom_site_occupancy
_atom_site_site_symmetry_order
_atom_site_calc_flag
_atom_site_refinement_flags_posn
_atom_site_refinement_flags_adp
_atom_site_refinement_flags_occupancy
_atom_site_disorder_assembly
_atom_site_disorder_group
S1 S 0.14132(11) 0.53536(3) 0.60812(3) 0.0318(2) Uani 1 1 d . . . . .
O1 O 0.4369(3) 0.31770(8) 0.35298(8) 0.0360(5) Uani 1 1 d . . . . .
O2 O 0.3986(3) 0.29173(8) 0.45676(9) 0.0415(6) Uani 1 1 d . . . . .
N1 N 0.1785(3) 0.60498(9) 0.53510(10) 0.0284(6) Uani 1 1 d . . . . .
H1 H 0.195(5) 0.6211(14) 0.5001(17) 0.070(12) Uiso 1 1 d . . . . .
C1 C 0.1040(4) 0.59886(12) 0.62660(12) 0.0316(7) Uani 1 1 d . . . . .
C2 C 0.0532(4) 0.61811(14) 0.67768(13) 0.0387(8) Uani 1 1 d . . . . .
H2A H 0.0344 0.5959 0.7084 0.046 Uiso 1 1 calc R U . . .
C3 C 0.0317(5) 0.67061(15) 0.68158(15) 0.0471(9) Uani 1 1 d . . . . .
H3A H -0.0034 0.6847 0.7158 0.056 Uiso 1 1 calc R U . . .
C4 C 0.0596(5) 0.70401(14) 0.63703(16) 0.0457(9) Uani 1 1 d . . . . .
H4A H 0.0437 0.7401 0.6415 0.055 Uiso 1 1 calc R U . . .
C5 C 0.1102(5) 0.68489(12) 0.58639(15) 0.0400(8) Uani 1 1 d . . . . .
H5A H 0.1311 0.7072 0.5559 0.048 Uiso 1 1 calc R U . . .
C6 C 0.1292(4) 0.63160(11) 0.58205(12) 0.0298(7) Uani 1 1 d . . . . .
C7 C 0.1913(4) 0.55452(11) 0.54188(12) 0.0272(6) Uani 1 1 d . . . . .
C8 C 0.2433(4) 0.52037(11) 0.49898(12) 0.0295(7) Uani 1 1 d . . . . .
H8A H 0.2631 0.5346 0.4631 0.035 Uiso 1 1 calc R U . . .
C9 C 0.2656(4) 0.46953(11) 0.50673(12) 0.0279(6) Uani 1 1 d . . . . .
H9A H 0.2452 0.4564 0.5430 0.034 Uiso 1 1 calc R U . . .
C10 C 0.3174(4) 0.43230(11) 0.46593(12) 0.0266(6) Uani 1 1 d . . . . .
C11 C 0.3482(4) 0.44573(11) 0.41054(12) 0.0294(7) Uani 1 1 d . . . . .
H11A H 0.3416 0.4809 0.3991 0.035 Uiso 1 1 calc R U . . .
C12 C 0.3883(4) 0.40828(12) 0.37214(12) 0.0315(7) Uani 1 1 d . . . . .
H12A H 0.4069 0.4180 0.3344 0.038 Uiso 1 1 calc R U . . .
C13 C 0.4016(4) 0.35709(11) 0.38796(12) 0.0300(7) Uani 1 1 d . . . . .
C14 C 0.3787(4) 0.34293(11) 0.44468(12) 0.0301(7) Uani 1 1 d . . . . .
C15 C 0.3343(4) 0.38026(11) 0.48200(12) 0.0303(7) Uani 1 1 d . . . . .
H15A H 0.3146 0.3706 0.5196 0.036 Uiso 1 1 calc R U . . .
C16 C 0.4623(5) 0.33098(13) 0.29543(13) 0.0393(8) Uani 1 1 d . . . . .
H16A H 0.4941 0.2999 0.2750 0.059 Uiso 1 1 calc R U . . .
H16B H 0.5644 0.3562 0.2961 0.059 Uiso 1 1 calc R U . . .
H16C H 0.3459 0.3459 0.2758 0.059 Uiso 1 1 calc R U . . .
C17 C 0.3814(6) 0.27733(13) 0.51460(14) 0.0494(9) Uani 1 1 d . . . . .
H17A H 0.4008 0.2401 0.5192 0.074 Uiso 1 1 calc R U . . .
H17B H 0.2557 0.2864 0.5233 0.074 Uiso 1 1 calc R U . . .
H17C H 0.4761 0.2957 0.5408 0.074 Uiso 1 1 calc R U . . .
S2 S 0.3156(3) 0.38967(17) 0.96902(9) 0.0467(7) Uani 0.694(9) 1 d D . P A 1
O3 O 0.231(2) 0.6817(5) 1.1579(6) 0.039(3) Uani 0.694(9) 1 d D . P A 1
O4 O 0.1353(17) 0.6850(3) 1.0478(7) 0.045(2) Uani 0.694(9) 1 d D . P A 1
N2 N 0.2012(11) 0.4487(2) 0.8869(3) 0.0371(16) Uani 0.694(9) 1 d D . P A 1
H2 H 0.1650 0.4767 0.8673 0.044 Uiso 0.694(9) 1 calc R U P A 1
C1' C 0.2822(16) 0.3643(3) 0.9002(2) 0.0354(16) Uani 0.694(9) 1 d DG . P A 1
C2' C 0.3162(16) 0.3146(3) 0.8819(3) 0.046(2) Uani 0.694(9) 1 d G . P A 1
H2'A H 0.3600 0.2888 0.9090 0.055 Uiso 0.694(9) 1 calc R U P A 1
C3' C 0.2862(15) 0.3028(2) 0.8239(3) 0.044(2) Uani 0.694(9) 1 d G . P A 1
H3'A H 0.3095 0.2689 0.8113 0.053 Uiso 0.694(9) 1 calc R U P A 1
C4' C 0.2221(14) 0.3406(3) 0.7843(2) 0.046(2) Uani 0.694(9) 1 d G . P A 1
H4'A H 0.2016 0.3325 0.7446 0.055 Uiso 0.694(9) 1 calc R U P A 1
C5' C 0.1881(15) 0.3903(3) 0.8026(3) 0.039(2) Uani 0.694(9) 1 d G . P A 1
H5'A H 0.1443 0.4161 0.7755 0.047 Uiso 0.694(9) 1 calc R U P A 1
C6' C 0.2181(16) 0.4021(2) 0.8606(3) 0.032(2) Uani 0.694(9) 1 d DG . P A 1
C7' C 0.2423(8) 0.4493(3) 0.9432(4) 0.0372(15) Uani 0.694(9) 1 d . . P A 1
C8' C 0.2252(7) 0.4953(2) 0.9751(3) 0.0379(15) Uani 0.694(9) 1 d D . P A 1
H8'A H 0.1840 0.5257 0.9545 0.046 Uiso 0.694(9) 1 calc R U P A 1
C9' C 0.2635(7) 0.4988(3) 1.0323(3) 0.0415(18) Uani 0.694(9) 1 d D . P A 1
H9'A H 0.3019 0.4683 1.0530 0.050 Uiso 0.694(9) 1 calc R U P A 1
C10' C 0.2497(9) 0.5464(2) 1.0650(3) 0.0361(17) Uani 0.694(9) 1 d G . P A 1
C11' C 0.2905(11) 0.5444(2) 1.1243(3) 0.0440(18) Uani 0.694(9) 1 d G . P A 1
H11B H 0.3242 0.5126 1.1427 0.053 Uiso 0.694(9) 1 calc R U P A 1
C12' C 0.2820(13) 0.5891(3) 1.1565(2) 0.0429(18) Uani 0.694(9) 1 d G . P A 1
H12C H 0.3099 0.5877 1.1970 0.051 Uiso 0.694(9) 1 calc R U P A 1
C13' C 0.2327(14) 0.6357(2) 1.1294(3) 0.032(2) Uani 0.694(9) 1 d DG . P A 1
C14' C 0.1919(15) 0.6377(2) 1.0702(3) 0.0370(11) Uani 0.694(9) 1 d DG . P A 1
C15' C 0.2004(12) 0.5930(3) 1.0380(2) 0.0383(18) Uani 0.694(9) 1 d G . P A 1
H15B H 0.1725 0.5944 0.9975 0.046 Uiso 0.694(9) 1 calc R U P A 1
C16' C 0.265(6) 0.6806(10) 1.2195(6) 0.048(2) Uani 0.694(9) 1 d D . P A 1
H16D H 0.2421 0.7149 1.2346 0.072 Uiso 0.694(9) 1 calc R U P A 1
H16E H 0.3959 0.6706 1.2319 0.072 Uiso 0.694(9) 1 calc R U P A 1
H16F H 0.1807 0.6556 1.2339 0.072 Uiso 0.694(9) 1 calc R U P A 1
C17' C 0.124(3) 0.6896(5) 0.9864(9) 0.064(4) Uani 0.694(9) 1 d . . P A 1
H17D H 0.0951 0.7254 0.9750 0.096 Uiso 0.694(9) 1 calc R U P A 1
H17E H 0.0255 0.6668 0.9680 0.096 Uiso 0.694(9) 1 calc R U P A 1
H17F H 0.2452 0.6798 0.9745 0.096 Uiso 0.694(9) 1 calc R U P A 1
S2' S 0.3205(7) 0.3647(3) 0.9735(2) 0.0419(13) Uani 0.306(9) 1 d D U P A 2
O3' O 0.197(6) 0.6761(11) 1.1561(13) 0.037(6) Uani 0.306(9) 1 d D U P A 2
O4' O 0.172(4) 0.6957(7) 1.0460(16) 0.038(4) Uani 0.306(9) 1 d D U P A 2
N2' N 0.219(3) 0.4403(6) 0.9086(7) 0.034(4) Uani 0.306(9) 1 d D U P A 2
H2' H 0.1784 0.4707 0.8957 0.041 Uiso 0.306(9) 1 calc R U P A 2
C1" C 0.298(4) 0.3526(9) 0.9010(5) 0.0354(16) Uani 0.306(9) 1 d DG U P A 2
C2" C 0.302(4) 0.3073(7) 0.8696(7) 0.044(5) Uani 0.306(9) 1 d G U P A 2
H2"A H 0.3394 0.2759 0.8884 0.052 Uiso 0.306(9) 1 calc R U P A 2
C3" C 0.250(3) 0.3081(6) 0.8106(7) 0.041(5) Uani 0.306(9) 1 d G U P A 2
H3"A H 0.2531 0.2771 0.7891 0.049 Uiso 0.306(9) 1 calc R U P A 2
C4" C 0.195(3) 0.3540(7) 0.7831(5) 0.029(4) Uani 0.306(9) 1 d G U P A 2
H4"A H 0.1599 0.3545 0.7428 0.035 Uiso 0.306(9) 1 calc R U P A 2
C5" C 0.191(4) 0.3993(6) 0.8145(8) 0.036(4) Uani 0.306(9) 1 d G U P A 2
H5"A H 0.1531 0.4307 0.7957 0.043 Uiso 0.306(9) 1 calc R U P A 2
C6" C 0.242(4) 0.3986(7) 0.8734(8) 0.030(4) Uani 0.306(9) 1 d DG U P A 2
C7" C 0.2638(17) 0.4299(5) 0.9628(6) 0.028(3) Uani 0.306(9) 1 d . U P A 2
C8" C 0.2691(15) 0.4635(4) 1.0088(5) 0.038(3) Uani 0.306(9) 1 d D U P A 2
H8"A H 0.2995 0.4503 1.0464 0.045 Uiso 0.306(9) 1 calc R U P A 2
C9" C 0.2331(17) 0.5139(4) 1.0021(7) 0.030(3) Uani 0.306(9) 1 d D U P A 2
H9"A H 0.2033 0.5246 0.9634 0.037 Uiso 0.306(9) 1 calc R U P A 2
C10" C 0.232(2) 0.5549(5) 1.0441(5) 0.032(4) Uani 0.306(9) 1 d G U P A 2
C11" C 0.275(2) 0.5464(5) 1.1025(5) 0.032(4) Uani 0.306(9) 1 d G U P A 2
H11C H 0.3066 0.5126 1.1164 0.038 Uiso 0.306(9) 1 calc R U P A 2
C12" C 0.274(3) 0.5872(6) 1.1407(5) 0.037(4) Uani 0.306(9) 1 d G U P A 2
H12D H 0.3035 0.5814 1.1806 0.044 Uiso 0.306(9) 1 calc R U P A 2
C13" C 0.228(4) 0.6365(5) 1.1203(8) 0.055(8) Uani 0.306(9) 1 d DG U P A 2
C14" C 0.184(4) 0.6451(5) 1.0619(8) 0.0370(11) Uani 0.306(9) 1 d DG U P A 2
C15" C 0.186(3) 0.6042(6) 1.0238(6) 0.032(3) Uani 0.306(9) 1 d G U P A 2
H15C H 0.1564 0.6100 0.9838 0.039 Uiso 0.306(9) 1 calc R U P A 2
C16" C 0.276(13) 0.673(3) 1.2154(14) 0.048(2) Uani 0.306(9) 1 d D U P A 2
H16G H 0.2837 0.7079 1.2320 0.072 Uiso 0.306(9) 1 calc R U P A 2
H16H H 0.4022 0.6581 1.2185 0.072 Uiso 0.306(9) 1 calc R U P A 2
H16I H 0.1959 0.6515 1.2361 0.072 Uiso 0.306(9) 1 calc R U P A 2
C17" C 0.130(6) 0.7048(11) 0.9845(16) 0.045(6) Uani 0.306(9) 1 d . U P A 2
H17G H 0.1259 0.7420 0.9771 0.067 Uiso 0.306(9) 1 calc R U P A 2
H17H H 0.0077 0.6895 0.9703 0.067 Uiso 0.306(9) 1 calc R U P A 2
H17I H 0.2276 0.6890 0.9650 0.067 Uiso 0.306(9) 1 calc R U P A 2
S3 S 0.07774(12) 0.63515(3) 0.38683(3) 0.0363(2) Uani 1 1 d . . . . .
O11 O 0.2052(3) 0.65326(8) 0.43669(9) 0.0386(5) Uani 1 1 d . . . . .
O12 O -0.0758(3) 0.60460(9) 0.40320(10) 0.0461(6) Uani 1 1 d . . . . .
O13 O 0.0212(4) 0.67615(9) 0.34713(10) 0.0491(6) Uani 1 1 d . . . . .
C1T C 0.2144(4) 0.59230(12) 0.35076(12) 0.0324(7) Uani 1 1 d . . . . .
C2T C 0.4081(5) 0.59718(12) 0.35474(13) 0.0372(8) Uani 1 1 d . . . . .
H2TA H 0.4705 0.6230 0.3788 0.045 Uiso 1 1 calc R U . . .
C3T C 0.5115(5) 0.56486(13) 0.32399(13) 0.0393(8) Uani 1 1 d . . . . .
H3TA H 0.6440 0.5688 0.3271 0.047 Uiso 1 1 calc R U . . .
C4T C 0.4233(5) 0.52651(13) 0.28839(13) 0.0379(8) Uani 1 1 d . . . . .
C5T C 0.2297(5) 0.52162(13) 0.28515(13) 0.0387(8) Uani 1 1 d . . . . .
H5TA H 0.1669 0.4956 0.2615 0.046 Uiso 1 1 calc R U . . .
C6T C 0.1266(5) 0.55382(12) 0.31575(13) 0.0367(8) Uani 1 1 d . . . . .
H6TA H -0.0057 0.5497 0.3129 0.044 Uiso 1 1 calc R U . . .
C7T C 0.5348(5) 0.49165(14) 0.25443(14) 0.0492(9) Uani 1 1 d . . . . .
H7TA H 0.4550 0.4631 0.2384 0.074 Uiso 1 1 calc R U . . .
H7TB H 0.6430 0.4779 0.2795 0.074 Uiso 1 1 calc R U . . .
H7TC H 0.5787 0.5113 0.2233 0.074 Uiso 1 1 calc R U . . .
S4 S 0.02324(13) 0.58041(3) 0.84270(4) 0.0414(2) Uani 1 1 d . . . . .
O21 O 0.1147(4) 0.53192(9) 0.83187(13) 0.0690(8) Uani 1 1 d . . . . .
O22 O -0.0428(3) 0.58198(9) 0.89811(9) 0.0454(6) Uani 1 1 d . . . . .
O23 O -0.1193(4) 0.59422(11) 0.79614(10) 0.0610(8) Uani 1 1 d . . . . .
C8T C 0.1999(5) 0.62777(12) 0.84494(12) 0.0351(7) Uani 1 1 d . . . . .
C9T C 0.1509(5) 0.67948(13) 0.84060(13) 0.0422(8) Uani 1 1 d . . . . .
H9TA H 0.0221 0.6890 0.8363 0.051 Uiso 1 1 calc R U . . .
C10T C 0.2870(6) 0.71720(13) 0.84240(13) 0.0458(9) Uani 1 1 d . . . . .
H10A H 0.2503 0.7524 0.8396 0.055 Uiso 1 1 calc R U . . .
C11T C 0.4767(5) 0.70466(13) 0.84819(13) 0.0436(9) Uani 1 1 d . . . . .
C12T C 0.5264(5) 0.65286(14) 0.85401(15) 0.0492(9) Uani 1 1 d . . . . .
H12B H 0.6553 0.6433 0.8593 0.059 Uiso 1 1 calc R U . . .
C13T C 0.3893(5) 0.61520(13) 0.85220(14) 0.0435(8) Uani 1 1 d . . . . .
H13A H 0.4257 0.5800 0.8560 0.052 Uiso 1 1 calc R U . . .
C14T C 0.6251(6) 0.74582(16) 0.84652(16) 0.0642(12) Uani 1 1 d . . . . .
H14A H 0.5704 0.7798 0.8522 0.096 Uiso 1 1 calc R U . . .
H14B H 0.6718 0.7450 0.8093 0.096 Uiso 1 1 calc R U . . .
H14C H 0.7293 0.7394 0.8769 0.096 Uiso 1 1 calc R U . . .

loop_
_atom_site_aniso_label
_atom_site_aniso_U_11
_atom_site_aniso_U_22
_atom_site_aniso_U_33
_atom_site_aniso_U_23
_atom_site_aniso_U_13
_atom_site_aniso_U_12
S1 0.0329(5) 0.0358(4) 0.0276(4) -0.0004(3) 0.0078(3) -0.0022(3)
O1 0.0425(14) 0.0377(12) 0.0288(11) -0.0067(9) 0.0084(10) 0.0014(10)
O2 0.0649(17) 0.0288(11) 0.0310(11) 0.0001(9) 0.0069(11) -0.0005(11)
N1 0.0290(15) 0.0299(14) 0.0270(13) -0.0028(11) 0.0069(11) -0.0027(11)
C1 0.0251(17) 0.0409(17) 0.0289(15) -0.0068(14) 0.0040(12) -0.0049(14)
C2 0.0293(18) 0.055(2) 0.0331(17) -0.0101(15) 0.0083(14) -0.0039(16)
C3 0.032(2) 0.065(2) 0.044(2) -0.0260(19) 0.0052(15) -0.0018(17)
C4 0.032(2) 0.044(2) 0.061(2) -0.0238(18) 0.0041(17) 0.0008(16)
C5 0.037(2) 0.0349(18) 0.0472(19) -0.0078(15) 0.0028(15) -0.0015(15)
C6 0.0238(16) 0.0348(16) 0.0312(15) -0.0087(13) 0.0049(12) -0.0019(13)
C7 0.0240(16) 0.0298(15) 0.0276(15) -0.0032(12) 0.0024(12) -0.0027(12)
C8 0.0256(17) 0.0340(16) 0.0295(15) -0.0015(13) 0.0061(12) -0.0027(13)
C9 0.0246(16) 0.0331(16) 0.0263(15) -0.0027(13) 0.0040(12) -0.0038(13)
C10 0.0236(16) 0.0271(15) 0.0299(15) -0.0009(12) 0.0061(12) -0.0019(12)
C11 0.0264(17) 0.0319(16) 0.0303(15) -0.0034(13) 0.0053(12) -0.0026(13)
C12 0.0299(18) 0.0378(17) 0.0275(15) -0.0002(13) 0.0060(13) -0.0033(14)
C13 0.0273(17) 0.0341(16) 0.0295(15) -0.0055(13) 0.0072(13) -0.0016(13)
C14 0.0339(18) 0.0283(15) 0.0278(15) -0.0033(13) 0.0030(13) -0.0045(13)
C15 0.0295(17) 0.0331(16) 0.0287(15) -0.0026(13) 0.0053(13) -0.0031(13)
C16 0.041(2) 0.048(2) 0.0302(16) -0.0070(15) 0.0114(14) -0.0028(16)
C17 0.076(3) 0.0385(19) 0.0338(18) 0.0061(16) 0.0074(17) -0.0028(18)
S2 0.0368(9) 0.0536(19) 0.0501(9) 0.0185(11) 0.0068(6) 0.0048(11)
O3 0.038(6) 0.047(4) 0.034(3) 0.003(3) 0.005(3) -0.001(4)
O4 0.060(5) 0.045(4) 0.031(3) 0.009(4) 0.011(3) -0.003(4)
N2 0.033(3) 0.035(3) 0.046(4) 0.012(3) 0.013(3) 0.011(2)
C1' 0.026(3) 0.034(4) 0.048(2) 0.011(2) 0.0110(16) 0.015(3)
C2' 0.042(5) 0.042(5) 0.055(4) 0.022(4) 0.015(4) 0.008(4)
C3' 0.044(6) 0.037(4) 0.055(5) 0.006(3) 0.017(4) 0.005(3)
C4' 0.037(4) 0.039(5) 0.065(5) 0.004(3) 0.019(3) 0.014(4)
C5' 0.030(4) 0.050(6) 0.038(3) 0.014(4) 0.007(3) 0.005(4)
C6' 0.016(4) 0.040(4) 0.041(5) 0.012(3) 0.004(3) 0.005(3)
C7' 0.021(3) 0.043(4) 0.048(5) 0.020(4) 0.007(3) 0.004(3)
C8' 0.027(3) 0.039(4) 0.047(3) 0.008(3) 0.003(3) 0.000(2)
C9' 0.025(3) 0.051(4) 0.048(4) 0.020(3) 0.006(2) 0.001(2)
C10' 0.026(3) 0.048(3) 0.034(5) 0.011(3) 0.003(3) 0.000(2)
C11' 0.038(3) 0.057(4) 0.036(4) 0.019(3) 0.002(3) 0.001(3)
C12' 0.034(4) 0.059(5) 0.035(3) 0.014(3) 0.003(3) -0.007(3)
C13' 0.020(3) 0.046(5) 0.033(3) 0.009(3) 0.009(2) 0.000(3)
C14' 0.034(2) 0.043(3) 0.035(3) 0.009(2) 0.008(2) 0.005(2)
C15' 0.032(4) 0.052(5) 0.031(3) 0.020(3) 0.003(3) 0.004(4)
C16' 0.047(5) 0.068(8) 0.030(3) 0.005(2) 0.004(3) -0.002(6)
C17' 0.107(8) 0.048(7) 0.037(5) 0.017(5) 0.013(4) 0.012(7)
S2' 0.040(2) 0.044(3) 0.0426(19) 0.011(2) 0.0074(14) 0.003(2)
O3' 0.037(11) 0.047(8) 0.027(6) 0.010(5) 0.001(5) -0.011(6)
O4' 0.050(8) 0.029(6) 0.035(6) 0.011(5) 0.010(6) -0.010(6)
N2' 0.032(6) 0.031(6) 0.040(8) 0.009(7) 0.011(7) -0.001(5)
C1" 0.026(3) 0.034(4) 0.048(2) 0.011(2) 0.0110(16) 0.015(3)
C2" 0.046(9) 0.023(6) 0.066(9) -0.004(6) 0.026(7) 0.003(6)
C3" 0.034(8) 0.038(8) 0.049(7) 0.005(6) 0.006(7) 0.018(6)
C4" 0.030(7) 0.024(7) 0.034(6) -0.006(5) 0.014(5) 0.009(6)
C5" 0.034(8) 0.014(5) 0.061(9) -0.001(6) 0.010(7) -0.003(5)
C6" 0.022(7) 0.032(7) 0.034(6) -0.001(5) -0.008(6) 0.006(5)
C7" 0.028(6) 0.025(7) 0.031(6) 0.012(5) 0.006(5) 0.010(5)
C8" 0.031(6) 0.044(6) 0.038(6) 0.004(5) 0.006(4) 0.002(5)
C9" 0.029(6) 0.031(6) 0.032(6) -0.001(5) 0.006(5) -0.006(5)
C10" 0.023(6) 0.045(7) 0.025(7) 0.007(6) -0.001(5) -0.004(5)
C11" 0.038(7) 0.025(6) 0.034(9) 0.014(5) 0.007(7) -0.003(4)
C12" 0.033(7) 0.045(8) 0.032(6) 0.006(6) 0.003(5) 0.005(6)
C13" 0.054(11) 0.047(11) 0.065(11) -0.006(8) 0.010(8) -0.006(8)
C14" 0.034(2) 0.043(3) 0.035(3) 0.009(2) 0.008(2) 0.005(2)
C15" 0.034(6) 0.025(6) 0.038(7) 0.015(5) 0.003(6) 0.011(5)
C16" 0.047(5) 0.068(8) 0.030(3) 0.005(2) 0.004(3) -0.002(6)
C17" 0.064(11) 0.051(14) 0.017(8) 0.006(10) -0.001(7) 0.007(10)
S3 0.0377(5) 0.0395(5) 0.0323(4) 0.0044(3) 0.0074(3) -0.0033(4)
O11 0.0420(14) 0.0418(13) 0.0313(11) 0.0003(10) 0.0017(10) -0.0061(10)
O12 0.0405(14) 0.0517(14) 0.0500(14) -0.0032(11) 0.0204(11) -0.0122(11)
O13 0.0595(17) 0.0450(14) 0.0426(13) 0.0130(11) 0.0059(12) 0.0109(12)
C1T 0.0343(19) 0.0366(17) 0.0265(15) 0.0060(13) 0.0045(13) -0.0058(14)
C2T 0.039(2) 0.0424(18) 0.0300(16) 0.0007(14) 0.0036(14) -0.0055(15)
C3T 0.0329(19) 0.051(2) 0.0344(17) 0.0063(15) 0.0055(14) -0.0039(16)
C4T 0.043(2) 0.0455(19) 0.0258(16) 0.0058(14) 0.0077(14) -0.0006(16)
C5T 0.044(2) 0.0440(19) 0.0278(16) 0.0020(14) 0.0037(14) -0.0079(16)
C6T 0.0339(19) 0.0460(19) 0.0308(16) 0.0073(15) 0.0062(14) -0.0080(15)
C7T 0.052(2) 0.063(2) 0.0338(18) 0.0005(17) 0.0104(16) 0.0044(19)
S4 0.0450(5) 0.0450(5) 0.0361(4) 0.0011(4) 0.0130(4) -0.0005(4)
O21 0.067(2) 0.0396(14) 0.108(2) -0.0177(15) 0.0409(17) -0.0025(13)
O22 0.0507(15) 0.0556(15) 0.0327(12) 0.0078(11) 0.0160(11) -0.0009(12)
O23 0.0532(17) 0.092(2) 0.0357(13) 0.0124(13) -0.0026(12) -0.0163(15)
C8T 0.041(2) 0.0386(18) 0.0276(15) -0.0004(14) 0.0111(14) 0.0060(15)
C9T 0.047(2) 0.047(2) 0.0347(18) 0.0053(15) 0.0103(15) 0.0104(17)
C10T 0.070(3) 0.0375(19) 0.0324(18) 0.0026(15) 0.0149(17) 0.0031(18)
C11T 0.059(3) 0.045(2) 0.0290(17) -0.0088(15) 0.0145(16) -0.0086(18)
C12T 0.043(2) 0.055(2) 0.052(2) -0.0103(18) 0.0123(17) 0.0022(18)
C13T 0.049(2) 0.0391(19) 0.0442(19) -0.0041(16) 0.0123(16) 0.0068(17)
C14T 0.080(3) 0.069(3) 0.047(2) -0.018(2) 0.022(2) -0.026(2)

loop_
_atom_type_symbol
_atom_type_description
_atom_type_scat_dispersion_real
_atom_type_scat_dispersion_imag
_atom_type_scat_source
C C 0.0033 0.0016 'International Tables Vol C Tables 4.2.6.8 and 6.1.1.4'
H H 0.0000 0.0000 'International Tables Vol C Tables 4.2.6.8 and 6.1.1.4'
N N 0.0061 0.0033 'International Tables Vol C Tables 4.2.6.8 and 6.1.1.4'
O O 0.0106 0.0060 'International Tables Vol C Tables 4.2.6.8 and 6.1.1.4'
S S 0.1246 0.1234 'International Tables Vol C Tables 4.2.6.8 and 6.1.1.4'

loop_
_geom_angle_atom_site_label_1
_geom_angle_atom_site_label_2
_geom_angle_atom_site_label_3
_geom_angle
_geom_angle_site_symmetry_1
_geom_angle_site_symmetry_3
_geom_angle_publ_flag
C7 S1 C1 90.68(14) . . ?
C13 O1 C16 116.8(2) . . ?
C14 O2 C17 115.6(2) . . ?
C7 N1 C6 114.6(3) . . ?
C6 C1 C2 120.8(3) . . ?
C6 C1 S1 110.6(2) . . ?
C2 C1 S1 128.6(3) . . ?
C3 C2 C1 117.2(3) . . ?
C2 C3 C4 122.4(3) . . ?
C5 C4 C3 120.5(3) . . ?
C4 C5 C6 117.2(3) . . ?
C1 C6 N1 111.9(3) . . ?
C1 C6 C5 122.0(3) . . ?
N1 C6 C5 126.1(3) . . ?
N1 C7 C8 123.3(3) . . ?
N1 C7 S1 112.1(2) . . ?
C8 C7 S1 124.6(2) . . ?
C9 C8 C7 123.4(3) . . ?
C8 C9 C10 127.1(3) . . ?
C11 C10 C15 118.3(3) . . ?
C11 C10 C9 122.8(3) . . ?
C15 C10 C9 118.9(3) . . ?
C12 C11 C10 120.6(3) . . ?
C13 C12 C11 120.8(3) . . ?
O1 C13 C12 124.9(3) . . ?
O1 C13 C14 115.6(3) . . ?
C12 C13 C14 119.5(3) . . ?
O2 C14 C15 125.4(3) . . ?
O2 C14 C13 115.3(3) . . ?
C15 C14 C13 119.2(3) . . ?
C14 C15 C10 121.6(3) . . ?
C7' S2 C1' 90.7(4) . . ?
C13' O3 C16' 117.6(10) . . ?
C14' O4 C17' 115.6(12) . . ?
C7' N2 C6' 116.3(6) . . ?
C2' C1' C6' 120.0 . . ?
C2' C1' S2 129.3(4) . . ?
C6' C1' S2 110.7(4) . . ?
C1' C2' C3' 120.0 . . ?
C4' C3' C2' 120.0 . . ?
C3' C4' C5' 120.0 . . ?
C4' C5' C6' 120.0 . . ?
N2 C6' C5' 128.9(5) . . ?
N2 C6' C1' 111.1(5) . . ?
C5' C6' C1' 120.0 . . ?
N2 C7' C8' 121.1(7) . . ?
N2 C7' S2 111.2(6) . . ?
C8' C7' S2 127.7(6) . . ?
C9' C8' C7' 124.4(6) . . ?
C8' C9' C10' 124.4(7) . . ?
C11' C10' C15' 120.0 . . ?
C11' C10' C9' 118.5(5) . . ?
C15' C10' C9' 121.5(5) . . ?
C12' C11' C10' 120.0 . . ?
C11' C12' C13' 120.0 . . ?
O3 C13' C12' 123.5(8) . . ?
O3 C13' C14' 116.4(8) . . ?
C12' C13' C14' 120.0 . . ?
O4 C14' C15' 124.4(9) . . ?
O4 C14' C13' 115.5(9) . . ?
C15' C14' C13' 120.0 . . ?
C14' C15' C10' 120.0 . . ?
C1" S2' C7" 92.4(8) . . ?
C13" O3' C16" 119.1(18) . . ?
C14" O4' C17" 115(3) . . ?
C7" N2' C6" 113.0(13) . . ?
C2" C1" C6" 120.0 . . ?
C2" C1" S2' 132.5(13) . . ?
C6" C1" S2' 106.9(12) . . ?
C1" C2" C3" 120.0 . . ?
C4" C3" C2" 120.0 . . ?
C3" C4" C5" 120.0 . . ?
C6" C5" C4" 120.0 . . ?
N2' C6" C5" 123.4(15) . . ?
N2' C6" C1" 116.1(15) . . ?
C5" C6" C1" 120.0 . . ?
N2' C7" C8" 127.8(13) . . ?
N2' C7" S2' 111.5(10) . . ?
C8" C7" S2' 120.8(11) . . ?
C9" C8" C7" 122.4(14) . . ?
C8" C9" C10" 130.7(16) . . ?
C11" C10" C15" 120.0 . . ?
C11" C10" C9" 122.6(11) . . ?
C15" C10" C9" 117.4(11) . . ?
C10" C11" C12" 120.0 . . ?
C13" C12" C11" 120.0 . . ?
O3' C13" C14" 117.4(18) . . ?
O3' C13" C12" 121.9(19) . . ?
C14" C13" C12" 120.0 . . ?
O4' C14" C15" 124(2) . . ?
O4' C14" C13" 115(2) . . ?
C15" C14" C13" 120.0 . . ?
C14" C15" C10" 120.0 . . ?
O13 S3 O12 114.68(16) . . ?
O13 S3 O11 112.15(14) . . ?
O12 S3 O11 112.15(13) . . ?
O13 S3 C1T 106.10(14) . . ?
O12 S3 C1T 105.90(14) . . ?
O11 S3 C1T 104.97(14) . . ?
C2T C1T C6T 118.5(3) . . ?
C2T C1T S3 121.6(2) . . ?
C6T C1T S3 119.8(2) . . ?
C3T C2T C1T 120.7(3) . . ?
C2T C3T C4T 120.8(3) . . ?
C5T C4T C3T 118.0(3) . . ?
C5T C4T C7T 121.0(3) . . ?
C3T C4T C7T 121.0(3) . . ?
C6T C5T C4T 121.2(3) . . ?
C5T C6T C1T 120.8(3) . . ?
O23 S4 O22 113.26(16) . . ?
O23 S4 O21 111.82(18) . . ?
O22 S4 O21 113.05(16) . . ?
O23 S4 C8T 106.59(15) . . ?
O22 S4 C8T 105.89(14) . . ?
O21 S4 C8T 105.49(16) . . ?
C9T C8T C13T 118.1(3) . . ?
C9T C8T S4 119.8(3) . . ?
C13T C8T S4 122.0(3) . . ?
C10T C9T C8T 120.7(3) . . ?
C9T C10T C11T 121.2(3) . . ?
C10T C11T C12T 118.1(3) . . ?
C10T C11T C14T 121.2(3) . . ?
C12T C11T C14T 120.7(4) . . ?
C13T C12T C11T 120.4(4) . . ?
C12T C13T C8T 121.3(3) . . ?

loop_
_geom_bond_atom_site_label_1
_geom_bond_atom_site_label_2
_geom_bond_distance
_geom_bond_site_symmetry_2
_geom_bond_publ_flag
S1 C7 1.721(3) . ?
S1 C1 1.733(3) . ?
O1 C13 1.358(3) . ?
O1 C16 1.435(3) . ?
O2 C14 1.361(3) . ?
O2 C17 1.435(4) . ?
N1 C7 1.320(4) . ?
N1 C6 1.389(4) . ?
C1 C6 1.381(4) . ?
C1 C2 1.396(4) . ?
C2 C3 1.374(5) . ?
C3 C4 1.396(5) . ?
C4 C5 1.385(5) . ?
C5 C6 1.394(4) . ?
C7 C8 1.430(4) . ?
C8 C9 1.338(4) . ?
C9 C10 1.446(4) . ?
C10 C11 1.397(4) . ?
C10 C15 1.402(4) . ?
C11 C12 1.383(4) . ?
C12 C13 1.378(4) . ?
C13 C14 1.417(4) . ?
C14 C15 1.374(4) . ?
S2 C7' 1.719(7) . ?
S2 C1' 1.737(5) . ?
O3 C13' 1.370(8) . ?
O3 C16' 1.442(10) . ?
O4 C14' 1.376(8) . ?
O4 C17' 1.45(3) . ?
N2 C7' 1.322(9) . ?
N2 C6' 1.371(7) . ?
C1' C2' 1.3900 . ?
C1' C6' 1.3900 . ?
C2' C3' 1.3900 . ?
C3' C4' 1.3900 . ?
C4' C5' 1.3900 . ?
C5' C6' 1.3900 . ?
C7' C8' 1.423(10) . ?
C8' C9' 1.345(7) . ?
C9' C10' 1.466(8) . ?
C10' C11' 1.3900 . ?
C10' C15' 1.3900 . ?
C11' C12' 1.3900 . ?
C12' C13' 1.3900 . ?
C13' C14' 1.3900 . ?
C14' C15' 1.3900 . ?
S2' C1" 1.726(11) . ?
S2' C7" 1.748(13) . ?
O3' C13" 1.364(14) . ?
O3' C16" 1.439(17) . ?
O4' C14" 1.366(13) . ?
O4' C17" 1.46(5) . ?
N2' C7" 1.303(17) . ?
N2' C6" 1.387(14) . ?
C1" C2" 1.3900 . ?
C1" C6" 1.3900 . ?
C2" C3" 1.3900 . ?
C3" C4" 1.3900 . ?
C4" C5" 1.3900 . ?
C5" C6" 1.3900 . ?
C7" C8" 1.390(18) . ?
C8" C9" 1.335(13) . ?
C9" C10" 1.454(17) . ?
C10" C11" 1.3900 . ?
C10" C15" 1.3900 . ?
C11" C12" 1.3900 . ?
C12" C13" 1.3900 . ?
C13" C14" 1.3900 . ?
C14" C15" 1.3900 . ?
S3 O13 1.439(2) . ?
S3 O12 1.451(2) . ?
S3 O11 1.468(2) . ?
S3 C1T 1.773(3) . ?
C1T C2T 1.387(4) . ?
C1T C6T 1.392(4) . ?
C2T C3T 1.386(4) . ?
C3T C4T 1.398(4) . ?
C4T C5T 1.388(4) . ?
C4T C7T 1.506(4) . ?
C5T C6T 1.380(4) . ?
S4 O23 1.444(3) . ?
S4 O22 1.448(2) . ?
S4 O21 1.457(3) . ?
S4 C8T 1.762(3) . ?
C8T C9T 1.387(4) . ?
C8T C13T 1.387(4) . ?
C9T C10T 1.379(5) . ?
C10T C11T 1.389(5) . ?
C11T C12T 1.392(5) . ?
C11T C14T 1.512(5) . ?
C12T C13T 1.383(5) . ?

loop_
_geom_hbond_atom_site_label_D
_geom_hbond_atom_site_label_H
_geom_hbond_atom_site_label_A
_geom_hbond_distance_DH
_geom_hbond_distance_HA
_geom_hbond_distance_DA
_geom_hbond_angle_DHA
_geom_hbond_site_symmetry_A
N1 H1 O11 0.95(4) 1.72(4) 2.666(3) 175(4) .
N2 H2 O21 0.88 1.67 2.551(7) 175.0 .
N2' H2' O21 0.88 2.19 3.019(17) 156.1 .
